data_2100339
loop_
_publ_author_name
'Lozano-Casal, Patricia'
'Allan, David R.'
'Parsons, Simon'

_publ_section_title
;
 Pressure-induced polymorphism in cyclopropylamine
;
_journal_coeditor_code WS5029
_journal_issue 6
_journal_name_full 'Acta Crystallographica Section B'
_journal_page_first 717
_journal_page_last 723
_journal_paper_doi 10.1107/S0108768105026327
_journal_volume 61
_journal_year 2005
_chemical_formula_moiety 'C3 H7 N'
_chemical_formula_sum 'C3 H7 N'
_chemical_formula_weight 57.10
_chemical_name_common cyclopropylamine
_chemical_name_systematic
;
 ?
;
_space_group_IT_number 61
_symmetry_cell_setting orthorhombic
_symmetry_space_group_name_Hall '-P 2ac 2ab'
_symmetry_space_group_name_H-M 'P b c a'
_atom_sites_solution_hydrogens geom
_atom_sites_solution_primary direct
_atom_sites_solution_secondary difmap
_audit_creation_method SHELXL-97
_cell_angle_alpha 90.00
_cell_angle_beta 90.00
_cell_angle_gamma 90.00
_cell_formula_units_Z 8
_cell_length_a 5.0741(10)
_cell_length_b 9.7594(10)
_cell_length_c 13.305(2)
_cell_measurement_reflns_used 844
_cell_measurement_temperature 293(2)
_cell_measurement_theta_max 23.02
_cell_measurement_theta_min 2.58
_cell_volume 658.87(18)
_computing_structure_refinement 'SHELXL-97 (Sheldrick, 1997)'
_computing_structure_solution 'SHELXS-97 (Sheldrick, 1997)'
_diffrn_ambient_temperature 293(2)
_diffrn_measured_fraction_theta_full 0.779
_diffrn_measured_fraction_theta_max 0.779
_diffrn_measurement_device_type 'CCD area detector'
_diffrn_measurement_method '\w scans'
_diffrn_radiation_monochromator graphite
_diffrn_radiation_source 'fine-focus sealed tube'
_diffrn_radiation_type MoK\a
_diffrn_radiation_wavelength 0.71073
_diffrn_reflns_av_R_equivalents 0.0654
_diffrn_reflns_av_sigmaI/netI 0.0261
_diffrn_reflns_limit_h_max 4
_diffrn_reflns_limit_h_min -4
_diffrn_reflns_limit_k_max 10
_diffrn_reflns_limit_k_min -10
_diffrn_reflns_limit_l_max 13
_diffrn_reflns_limit_l_min -13
_diffrn_reflns_number 371
_diffrn_reflns_theta_full 23.26
_diffrn_reflns_theta_max 23.26
_diffrn_reflns_theta_min 4.18
_exptl_absorpt_coefficient_mu 0.071
_exptl_absorpt_correction_T_max 1.000
_exptl_absorpt_correction_T_min 0.799
_exptl_absorpt_correction_type multi-scan
_exptl_absorpt_process_details sortav
_exptl_crystal_colour colourless
_exptl_crystal_density_diffrn 1.151
_exptl_crystal_description block
_exptl_crystal_F_000 256
_refine_diff_density_max 0.114
_refine_diff_density_min -0.138
_refine_ls_extinction_coef none
_refine_ls_extinction_method none
_refine_ls_goodness_of_fit_ref 1.176
_refine_ls_hydrogen_treatment mixed
_refine_ls_matrix_type full
_refine_ls_number_parameters 65
_refine_ls_number_reflns 371
_refine_ls_number_restraints 0
_refine_ls_restrained_S_all 1.176
_refine_ls_R_factor_all 0.0479
_refine_ls_R_factor_gt 0.0417
_refine_ls_shift/su_max 0.000
_refine_ls_shift/su_mean 0.000
_refine_ls_structure_factor_coef Fsqd
_refine_ls_weighting_details 'calc w=1/[\s^2^(Fo^2^)+(0.0403P)^2^+0.2290P] where P=(Fo^2^+2Fc^2^)/3'
_refine_ls_weighting_scheme calc
_refine_ls_wR_factor_gt 0.0896
_refine_ls_wR_factor_ref 0.0956
_reflns_number_gt 344
_reflns_number_total 371
_reflns_threshold_expression >2sigma(I)
_cod_data_source_file ws5029.cif
_cod_data_source_block comb
_cod_original_cell_volume 658.89(19)
_cod_database_code 2100339

loop_
_symmetry_equiv_pos_as_xyz
'x, y, z'
'-x+1/2, -y, z+1/2'
'-x, y+1/2, -z+1/2'
'x+1/2, -y+1/2, -z'
'-x, -y, -z'
'x-1/2, y, -z-1/2'
'x, -y-1/2, z-1/2'
'-x-1/2, y-1/2, z'

loop_
_atom_site_label
_atom_site_fract_x
_atom_site_fract_y
_atom_site_fract_z
_atom_site_U_iso_or_equiv
_atom_site_adp_type
_atom_site_calc_flag
_atom_site_refinement_flags
_atom_site_occupancy
_atom_site_disorder_assembly
_atom_site_disorder_group
_atom_site_type_symbol
N1 -0.0207(4) 0.27144(17) 0.17881(15) 0.0381(6) Uani d . 1 . . N
C1 0.0020(5) 0.16221(19) 0.10728(17) 0.0349(6) Uani d . 1 . . C
C2 0.0896(5) 0.0273(2) 0.1476(2) 0.0406(7) Uani d . 1 . . C
C3 0.2726(5) 0.1120(2) 0.0844(2) 0.0416(7) Uani d . 1 . . C
H1 -0.126(5) 0.1575(17) 0.0543(18) 0.031(5) Uiso d . 1 . . H
H3 0.124(5) 0.021(2) 0.215(2) 0.046(7) Uiso d . 1 . . H
H4 0.313(5) 0.0826(19) 0.0175(19) 0.045(6) Uiso d . 1 . . H
H7 -0.176(6) 0.2696(19) 0.2092(19) 0.038(7) Uiso d . 1 . . H
H2 0.025(5) -0.054(2) 0.1185(19) 0.049(6) Uiso d . 1 . . H
H5 0.407(6) 0.157(2) 0.119(2) 0.052(7) Uiso d . 1 . . H
H6 0.002(5) 0.352(3) 0.152(2) 0.058(8) Uiso d . 1 . . H

loop_
_atom_site_aniso_label
_atom_site_aniso_U_11
_atom_site_aniso_U_22
_atom_site_aniso_U_33
_atom_site_aniso_U_12
_atom_site_aniso_U_13
_atom_site_aniso_U_23
N1 0.0362(16) 0.0344(11) 0.0438(14) 0.0011(8) 0.0033(9) -0.0003(8)
C1 0.0297(19) 0.0371(11) 0.0377(18) 0.0014(8) -0.0032(9) -0.0006(9)
C2 0.0431(19) 0.0335(11) 0.0452(19) -0.0006(9) 0.0005(10) 0.0031(10)
C3 0.040(2) 0.0469(12) 0.0376(18) 0.0009(11) 0.0068(10) -0.0028(10)

loop_
_atom_type_symbol
_atom_type_description
_atom_type_scat_dispersion_real
_atom_type_scat_dispersion_imag
_atom_type_scat_source
C C 0.0033 0.0016 'International Tables Vol C Tables 4.2.6.8 and 6.1.1.4'
H H 0.0000 0.0000 'International Tables Vol C Tables 4.2.6.8 and 6.1.1.4'
N N 0.0061 0.0033 'International Tables Vol C Tables 4.2.6.8 and 6.1.1.4'

loop_
_geom_angle_atom_site_label_1
_geom_angle_atom_site_label_2
_geom_angle_atom_site_label_3
_geom_angle
C1 N1 H7 111.1(14)
C1 N1 H6 113.0(18)
H7 N1 H6 109(2)
N1 C1 C3 117.0(2)
N1 C1 C2 116.2(2)
C3 C1 C2 60.48(15)
N1 C1 H1 117.9(12)
C3 C1 H1 117.4(15)
C2 C1 H1 115.1(10)
C1 C2 C3 59.75(16)
C1 C2 H3 118.1(13)
C3 C2 H3 117.8(14)
C1 C2 H2 119.4(14)
C3 C2 H2 116.7(15)
H3 C2 H2 114(2)
C1 C3 C2 59.78(15)
C1 C3 H4 119.0(14)
C2 C3 H4 119.2(12)
C1 C3 H5 114.9(16)
C2 C3 H5 116.1(17)
H4 C3 H5 116(2)

loop_
_geom_bond_atom_site_label_1
_geom_bond_atom_site_label_2
_geom_bond_site_symmetry_2
_geom_bond_distance
_geom_bond_publ_flag
N1 C1 . 1.434(3) ?
N1 H7 . 0.88(3) ?
N1 H6 . 0.87(3) ?
C1 C3 . 1.489(4) ?
C1 C2 . 1.490(3) ?
C1 H1 . 0.96(2) ?
C2 C3 . 1.500(3) ?
C2 H3 . 0.91(3) ?
C2 H2 . 0.94(2) ?
C3 H4 . 0.96(2) ?
C3 H5 . 0.93(3) ?

loop_
_cod_related_entry_id
_cod_related_entry_database
_cod_related_entry_code
1 ChemSpider 63025
